data_7056567
loop_
_publ_author_name
'Budniak, Adam K.'
'Masny, Micha\/l'
'Prezelj, Kristina'
'Grzeszkiewicz, Miko\/laj'
'Gawraczy\'nski, Jakub'
'Dobrzycki, \/Lukasz'
'Cyra\'nski, Micha\/l K.'
'Ko\'zmi\'nski, Wiktor'
'Mazej, Zoran'
'Fija\/lkowski, Karol J.'
'Grochala, Wojciech'
'Leszczy\'nski, Piotr J.'

_publ_section_title
;
 Reconnaissance of reactivity of an Ag(ii)SO4 one-electron oxidizer
 towards naphthalene derivatives
;
_journal_name_full 'New J. Chem.'
_journal_paper_doi 10.1039/C7NJ02299A
_journal_year 2017
_chemical_formula_sum 'C32 H22'
_chemical_formula_weight 406.49
_space_group_crystal_system monoclinic
_space_group_IT_number 14
_space_group_name_Hall '-P 2yn'
_space_group_name_H-M_alt 'P 1 21/n 1'
_symmetry_space_group_name_Hall '-P 2yn'
_symmetry_space_group_name_H-M 'P 1 21/n 1'
_atom_sites_solution_hydrogens geom
_audit_update_record
;
2017-07-27 deposited with the CCDC.
2017-08-15 downloaded from the CCDC.
;
_cell_angle_alpha 90
_cell_angle_beta 92.0165(13)
_cell_angle_gamma 90
_cell_formula_units_Z 16
_cell_length_a 10.1208(4)
_cell_length_b 25.0267(10)
_cell_length_c 33.4392(14)
_cell_measurement_reflns_used 9857
_cell_measurement_temperature 100.(2)
_cell_measurement_theta_max 66.532
_cell_measurement_theta_min 2.645
_cell_volume 8464.6(6)
_computing_cell_refinement 'SAINT V8.34A (Bruker AXS Inc., 2013)'
_computing_data_collection 'APEX2 V2014 (Bruker AXS Inc., 2014)'
_computing_data_reduction 'SAINT V8.34A (Bruker AXS Inc., 2013)'
_computing_publication_material 'APEX2 V2014 (Bruker AXS Inc., 2014)'
_computing_structure_refinement 'SHELXL-2014/7 (Sheldrick, 2014)'
_computing_structure_solution 'SHELXS-2014 (Sheldrick, 2014)'
_diffrn_ambient_temperature 100.(2)
_diffrn_detector_area_resol_mean 10.4167
_diffrn_measured_fraction_theta_full 0.996
_diffrn_measured_fraction_theta_max 0.996
_diffrn_measurement_device_type 'Bruker D8 VENTURE PHOTON 100 CMOS'
_diffrn_measurement_method 'omega and phi scans'
_diffrn_radiation_monochromator mirror
_diffrn_radiation_type CuK\a
_diffrn_radiation_wavelength 1.54178
_diffrn_reflns_av_R_equivalents 0.0762
_diffrn_reflns_av_unetI/netI 0.0591
_diffrn_reflns_number 105660
_diffrn_reflns_theta_full 64.97
_diffrn_reflns_theta_max 64.97
_diffrn_reflns_theta_min 2.21
_diffrn_source 'INCOATEC I\mS micro--focus source'
_exptl_absorpt_coefficient_mu 0.547
_exptl_absorpt_correction_T_max 0.99
_exptl_absorpt_correction_T_min 0.84
_exptl_absorpt_correction_type multi-scan
_exptl_absorpt_process_details 'TWINABS V2014/5 (Bruker AXS Inc.)'
_exptl_crystal_colour colourless
_exptl_crystal_density_diffrn 1.276
_exptl_crystal_density_method 'not measured'
_exptl_crystal_description planar
_exptl_crystal_F_000 3424
_exptl_crystal_size_max 0.323
_exptl_crystal_size_mid 0.243
_exptl_crystal_size_min 0.014
_refine_diff_density_max 0.318
_refine_diff_density_min -0.269
_refine_ls_extinction_coef 0.00019(3)
_refine_ls_extinction_method 'SHELXL-2014/7 (Sheldrick 2014'
_refine_ls_goodness_of_fit_ref 1.087
_refine_ls_hydrogen_treatment constr
_refine_ls_matrix_type full
_refine_ls_number_parameters 1154
_refine_ls_number_reflns 14332
_refine_ls_number_restraints 0
_refine_ls_restrained_S_all 1.087
_refine_ls_R_factor_all 0.1097
_refine_ls_R_factor_gt 0.0694
_refine_ls_shift/su_max 0.000
_refine_ls_shift/su_mean 0.000
_refine_ls_structure_factor_coef Fsqd
_refine_ls_weighting_details 'w=1/[\s^2^(Fo^2^)+(0.0845P)^2^+5.5788P] where P=(Fo^2^+2Fc^2^)/3'
_refine_ls_weighting_scheme calc
_refine_ls_wR_factor_gt 0.1648
_refine_ls_wR_factor_ref 0.2076
_reflns_number_gt 8319
_reflns_number_total 14332
_reflns_threshold_expression 'I > 2\s(I)'
_cod_data_source_file c7nj02299a2.cif
_cod_data_source_block 8
_cod_database_code 7056567

loop_
_space_group_symop_operation_xyz
'x, y, z'
'-x+1/2, y+1/2, -z+1/2'
'-x, -y, -z'
'x-1/2, -y-1/2, z-1/2'

loop_
_atom_site_type_symbol
_atom_site_label
_atom_site_fract_x
_atom_site_fract_y
_atom_site_fract_z
_atom_site_U_iso_or_equiv
_atom_site_adp_type
_atom_site_calc_flag
_atom_site_refinement_flags_adp
_atom_site_refinement_flags_posn
_atom_site_occupancy
C C1A 0.7339(2) 0.29181(11) 0.77081(8) 0.0227(6) Uani d . . 1
C C2A 0.6524(3) 0.33252(11) 0.78191(8) 0.0230(6) Uani d . . 1
H H2A 0.6123 0.3547 0.7619 0.028 Uiso calc U R 1
C C3A 0.6269(3) 0.34212(11) 0.82249(8) 0.0229(6) Uani d . . 1
H H3A 0.5697 0.3706 0.8292 0.028 Uiso calc U R 1
C C4A 0.6833(3) 0.31098(11) 0.85256(8) 0.0240(6) Uani d . . 1
C C5A 0.8135(3) 0.22839(11) 0.87018(8) 0.0266(6) Uani d . . 1
H H5A 0.795 0.2329 0.8976 0.032 Uiso calc U R 1
C C6A 0.8871(3) 0.18599(11) 0.85910(9) 0.0294(6) Uani d . . 1
H H6A 0.919 0.1614 0.8788 0.035 Uiso calc U R 1
C C7A 0.9170(3) 0.17790(11) 0.81873(8) 0.0263(6) Uani d . . 1
H H7A 0.9698 0.1483 0.8114 0.032 Uiso calc U R 1
C C8A 0.8696(2) 0.21282(11) 0.79018(8) 0.0238(6) Uani d . . 1
H H8A 0.8908 0.2075 0.763 0.029 Uiso calc U R 1
C C9A 0.7887(2) 0.25724(11) 0.80049(8) 0.0225(6) Uani d . . 1
C C10A 0.7634(3) 0.26623(11) 0.84200(8) 0.0244(6) Uani d . . 1
C C11A 0.7628(2) 0.28651(11) 0.72741(8) 0.0220(6) Uani d . . 1
C C12A 0.8398(3) 0.32439(11) 0.70941(8) 0.0241(6) Uani d . . 1
H H12A 0.879 0.352 0.7253 0.029 Uiso calc U R 1
C C13A 0.8621(3) 0.32337(11) 0.66823(8) 0.0241(6) Uani d . . 1
H H13A 0.9169 0.3499 0.6571 0.029 Uiso calc U R 1
C C14A 0.8070(2) 0.28527(11) 0.64377(8) 0.0227(6) Uani d . . 1
C C15A 0.6547(3) 0.20673(11) 0.63661(8) 0.0249(6) Uani d . . 1
H H15A 0.6621 0.2072 0.6084 0.03 Uiso calc U R 1
C C16A 0.5761(3) 0.16909(11) 0.65363(8) 0.0247(6) Uani d . . 1
H H16A 0.5296 0.144 0.6371 0.03 Uiso calc U R 1
C C17A 0.5638(3) 0.16720(11) 0.69519(8) 0.0254(6) Uani d . . 1
H H17A 0.5127 0.1398 0.7068 0.031 Uiso calc U R 1
C C18A 0.6248(3) 0.20450(11) 0.71906(8) 0.0237(6) Uani d . . 1
H H18A 0.6134 0.2034 0.7471 0.028 Uiso calc U R 1
C C19A 0.7060(3) 0.24539(11) 0.70254(8) 0.0234(6) Uani d . . 1
C C20A 0.7254(2) 0.24525(10) 0.66033(8) 0.0213(6) Uani d . . 1
C C21A 0.6593(3) 0.32494(11) 0.89498(8) 0.0228(6) Uani d . . 1
C C22A 0.5301(3) 0.33321(11) 0.90729(8) 0.0248(6) Uani d . . 1
H H22A 0.458 0.329 0.8886 0.03 Uiso calc U R 1
C C23A 0.5066(3) 0.34743(11) 0.94636(8) 0.0281(6) Uani d . . 1
H H23A 0.4181 0.3521 0.9544 0.034 Uiso calc U R 1
C C24A 0.6094(3) 0.35497(12) 0.97384(9) 0.0294(6) Uani d . . 1
H H24A 0.592 0.3653 1.0005 0.035 Uiso calc U R 1
C C25A 0.7393(3) 0.34729(12) 0.96234(8) 0.0299(6) Uani d . . 1
H H25A 0.8108 0.3523 0.9811 0.036 Uiso calc U R 1
C C26A 0.7635(3) 0.33232(12) 0.92345(8) 0.0277(6) Uani d . . 1
H H26A 0.8521 0.3269 0.9158 0.033 Uiso calc U R 1
C C27A 0.8335(2) 0.28811(11) 0.59947(8) 0.0240(6) Uani d . . 1
C C28A 0.8709(3) 0.24425(12) 0.57766(8) 0.0272(6) Uani d . . 1
H H28A 0.8789 0.2103 0.5903 0.033 Uiso calc U R 1
C C29A 0.8971(3) 0.24948(13) 0.53674(8) 0.0287(6) Uani d . . 1
H H29A 0.9217 0.2191 0.5217 0.034 Uiso calc U R 1
C C30A 0.8869(3) 0.29899(13) 0.51865(9) 0.0323(7) Uani d . . 1
H H30A 0.9033 0.3027 0.491 0.039 Uiso calc U R 1
C C31A 0.8530(3) 0.34295(12) 0.54079(8) 0.0299(7) Uani d . . 1
H H31A 0.8482 0.3771 0.5285 0.036 Uiso calc U R 1
C C32A 0.8258(3) 0.33773(12) 0.58071(9) 0.0280(6) Uani d . . 1
H H32A 0.8016 0.3683 0.5956 0.034 Uiso calc U R 1
C C1B 0.2337(2) 0.34286(11) 0.76645(8) 0.0234(6) Uani d . . 1
C C2B 0.1638(3) 0.30352(11) 0.78476(8) 0.0241(6) Uani d . . 1
H H2B 0.1293 0.2746 0.7692 0.029 Uiso calc U R 1
C C3B 0.1418(3) 0.30480(11) 0.82572(8) 0.0235(6) Uani d . . 1
H H3B 0.0907 0.2771 0.837 0.028 Uiso calc U R 1
C C4B 0.1913(2) 0.34467(11) 0.85061(8) 0.0219(6) Uani d . . 1
C C5B 0.3276(3) 0.42901(11) 0.85491(8) 0.0226(6) Uani d . . 1
H H5B 0.3179 0.43 0.8831 0.027 Uiso calc U R 1
C C6B 0.3996(3) 0.46834(11) 0.83702(8) 0.0249(6) Uani d . . 1
H H6B 0.4361 0.4968 0.8526 0.03 Uiso calc U R 1
C C7B 0.4193(3) 0.46650(11) 0.79560(8) 0.0245(6) Uani d . . 1
H H7B 0.47 0.4934 0.7833 0.029 Uiso calc U R 1
C C8B 0.3658(3) 0.42623(11) 0.77332(8) 0.0244(6) Uani d . . 1
H H8B 0.381 0.4252 0.7455 0.029 Uiso calc U R 1
C C9B 0.2878(3) 0.38558(10) 0.79023(8) 0.0216(6) Uani d . . 1
C C10B 0.2674(3) 0.38700(11) 0.83247(8) 0.0232(6) Uani d . . 1
C C11B 0.2607(3) 0.33793(11) 0.72295(8) 0.0231(6) Uani d . . 1
C C12B 0.3420(3) 0.29718(11) 0.71073(8) 0.0235(6) Uani d . . 1
H H12B 0.3827 0.2744 0.7303 0.028 Uiso calc U R 1
C C13B 0.3659(3) 0.28866(11) 0.67026(8) 0.0256(6) Uani d . . 1
H H13B 0.4247 0.2609 0.6632 0.031 Uiso calc U R 1
C C14B 0.3071(3) 0.31905(11) 0.64056(8) 0.0237(6) Uani d . . 1
C C15B 0.1662(3) 0.39840(11) 0.62242(8) 0.0265(6) Uani d . . 1
H H15B 0.1806 0.3925 0.5948 0.032 Uiso calc U R 1
C C16B 0.0900(3) 0.44043(11) 0.63376(9) 0.0277(6) Uani d . . 1
H H16B 0.0528 0.4638 0.614 0.033 Uiso calc U R 1
C C17B 0.0662(3) 0.44944(11) 0.67429(8) 0.0249(6) Uani d . . 1
H H17B 0.0113 0.4783 0.6817 0.03 Uiso calc U R 1
C C18B 0.1217(3) 0.41678(11) 0.70320(8) 0.0246(6) Uani d . . 1
H H18B 0.1065 0.4238 0.7306 0.029 Uiso calc U R 1
C C19B 0.2019(3) 0.37238(11) 0.69285(8) 0.0236(6) Uani d . . 1
C C20B 0.2247(3) 0.36307(11) 0.65179(8) 0.0221(6) Uani d . . 1
C C21B 0.1653(2) 0.34311(11) 0.89392(8) 0.0228(6) Uani d . . 1
C C22B 0.1773(3) 0.29385(12) 0.91409(8) 0.0260(6) Uani d . . 1
H H22B 0.2041 0.2631 0.8998 0.031 Uiso calc U R 1
C C23B 0.1511(3) 0.28924(12) 0.95430(8) 0.0295(6) Uani d . . 1
H H23B 0.1604 0.2556 0.9673 0.035 Uiso calc U R 1
C C24B 0.1118(3) 0.33288(12) 0.97543(8) 0.0302(7) Uani d . . 1
H H24B 0.0929 0.3296 1.003 0.036 Uiso calc U R 1
C C25B 0.0996(3) 0.38218(12) 0.95639(8) 0.0289(6) Uani d . . 1
H H25B 0.0738 0.4127 0.9711 0.035 Uiso calc U R 1
C C26B 0.1248(3) 0.38694(11) 0.91613(8) 0.0245(6) Uani d . . 1
H H26B 0.1143 0.4207 0.9034 0.029 Uiso calc U R 1
C C27B 0.3310(3) 0.30460(11) 0.59829(8) 0.0233(6) Uani d . . 1
C C28B 0.2275(3) 0.29411(11) 0.57037(9) 0.0286(6) Uani d . . 1
H H28B 0.1385 0.2994 0.5775 0.034 Uiso calc U R 1
C C29B 0.2551(3) 0.27600(12) 0.53225(9) 0.0293(6) Uani d . . 1
H H29B 0.1841 0.268 0.5139 0.035 Uiso calc U R 1
C C30B 0.3834(3) 0.26948(12) 0.52054(9) 0.0291(6) Uani d . . 1
H H30B 0.4005 0.2576 0.4943 0.035 Uiso calc U R 1
C C31B 0.4878(3) 0.28053(12) 0.54761(9) 0.0291(6) Uani d . . 1
H H31B 0.5766 0.2763 0.5399 0.035 Uiso calc U R 1
C C32B 0.4609(3) 0.29796(11) 0.58631(8) 0.0262(6) Uani d . . 1
H H32B 0.5322 0.3054 0.6047 0.031 Uiso calc U R 1
C C1C 0.7390(3) 0.40853(10) 0.28330(8) 0.0213(6) Uani d . . 1
C C2C 0.6636(3) 0.44731(11) 0.29953(8) 0.0272(6) Uani d . . 1
H H2C 0.6259 0.4742 0.2827 0.033 Uiso calc U R 1
C C3C 0.6398(3) 0.44848(11) 0.34092(8) 0.0268(6) Uani d . . 1
H H3C 0.5837 0.4753 0.3511 0.032 Uiso calc U R 1
C C4C 0.6956(3) 0.41200(11) 0.36651(8) 0.0235(6) Uani d . . 1
C C5C 0.8474(3) 0.33315(11) 0.37557(8) 0.0249(6) Uani d . . 1
H H5C 0.8407 0.3358 0.4038 0.03 Uiso calc U R 1
C C6C 0.9237(3) 0.29407(11) 0.36027(8) 0.0256(6) Uani d . . 1
H H6C 0.9688 0.2696 0.3777 0.031 Uiso calc U R 1
C C7C 0.9362(3) 0.28971(11) 0.31828(9) 0.0255(6) Uani d . . 1
H H7C 0.987 0.2616 0.3075 0.031 Uiso calc U R 1
C C8C 0.8747(2) 0.32628(11) 0.29326(8) 0.0229(6) Uani d . . 1
H H8C 0.8849 0.3237 0.2652 0.027 Uiso calc U R 1
C C9C 0.7958(2) 0.36794(11) 0.30888(8) 0.0227(6) Uani d . . 1
C C10C 0.7777(3) 0.37001(11) 0.35069(8) 0.0234(6) Uani d . . 1
C C11C 0.7665(2) 0.41134(11) 0.23932(8) 0.0209(6) Uani d . . 1
C C12C 0.8479(3) 0.45120(11) 0.22653(8) 0.0236(6) Uani d . . 1
H H12C 0.8898 0.4741 0.2457 0.028 Uiso calc U R 1
C C13C 0.8707(3) 0.45890(11) 0.18598(8) 0.0249(6) Uani d . . 1
H H13C 0.9266 0.4873 0.1783 0.03 Uiso calc U R 1
C C14C 0.8145(3) 0.42646(11) 0.15702(8) 0.0234(6) Uani d . . 1
C C15C 0.6852(3) 0.34266(11) 0.14184(8) 0.0266(6) Uani d . . 1
H H15C 0.7045 0.3455 0.1143 0.032 Uiso calc U R 1
C C16C 0.6095(3) 0.30116(12) 0.15443(9) 0.0264(6) Uani d . . 1
H H16C 0.5776 0.2753 0.1357 0.032 Uiso calc U R 1
C C17C 0.5782(3) 0.29631(12) 0.19506(8) 0.0275(6) Uani d . . 1
H H17C 0.5226 0.2681 0.2033 0.033 Uiso calc U R 1
C C18C 0.6276(3) 0.33196(11) 0.22235(8) 0.0238(6) Uani d . . 1
H H18C 0.6067 0.328 0.2497 0.029 Uiso calc U R 1
C C19C 0.7100(3) 0.37512(11) 0.21099(8) 0.0243(6) Uani d . . 1
C C20C 0.7357(2) 0.38190(11) 0.16939(8) 0.0226(6) Uani d . . 1
C C21C 0.6684(3) 0.41611(11) 0.40995(8) 0.0256(6) Uani d . . 1
C C22C 0.6763(3) 0.46649(12) 0.42861(9) 0.0283(6) Uani d . . 1
H H22C 0.7018 0.4969 0.4138 0.034 Uiso calc U R 1
C C23C 0.6470(3) 0.47180(14) 0.46853(9) 0.0390(8) Uani d . . 1
H H23C 0.6542 0.5059 0.4808 0.047 Uiso calc U R 1
C C24C 0.6082(3) 0.42927(14) 0.49054(9) 0.0372(8) Uani d . . 1
H H24C 0.5873 0.4339 0.5178 0.045 Uiso calc U R 1
C C25C 0.5994(3) 0.37886(14) 0.47286(10) 0.0369(7) Uani d . . 1
H H25C 0.5738 0.3489 0.4882 0.044 Uiso calc U R 1
C C26C 0.6283(3) 0.37263(12) 0.43283(9) 0.0286(6) Uani d . . 1
H H26C 0.6206 0.3383 0.4208 0.034 Uiso calc U R 1
C C27C 0.8349(3) 0.43882(11) 0.11415(8) 0.0230(6) Uani d . . 1
C C28C 0.7274(3) 0.44189(11) 0.08653(8) 0.0271(6) Uani d . . 1
H H28C 0.6405 0.4345 0.0949 0.033 Uiso calc U R 1
C C29C 0.7480(3) 0.45564(12) 0.04713(8) 0.0305(7) Uani d . . 1
H H29C 0.6745 0.4586 0.0288 0.037 Uiso calc U R 1
C C30C 0.8730(3) 0.46511(12) 0.03412(9) 0.0307(7) Uani d . . 1
H H30C 0.8855 0.4739 0.0069 0.037 Uiso calc U R 1
C C31C 0.9813(3) 0.46185(12) 0.06081(9) 0.0318(7) Uani d . . 1
H H31C 1.0682 0.4679 0.0519 0.038 Uiso calc U R 1
C C32C 0.9610(3) 0.44958(11) 0.10065(8) 0.0270(6) Uani d . . 1
H H32C 1.0345 0.4485 0.1191 0.032 Uiso calc U R 1
C C1D 0.2394(2) 0.46116(11) 0.28164(8) 0.0221(6) Uani d . . 1
C C2D 0.1607(3) 0.42116(11) 0.29537(8) 0.0245(6) Uani d . . 1
H H2D 0.1203 0.3972 0.2767 0.029 Uiso calc U R 1
C C3D 0.1378(3) 0.41445(11) 0.33631(8) 0.0235(6) Uani d . . 1
H H3D 0.0804 0.3867 0.3444 0.028 Uiso calc U R 1
C C4D 0.1959(3) 0.44682(11) 0.36474(8) 0.0244(6) Uani d . . 1
C C5D 0.3380(3) 0.52624(11) 0.37975(9) 0.0264(6) Uani d . . 1
H H5D 0.3243 0.5217 0.4075 0.032 Uiso calc U R 1
C C6D 0.4153(3) 0.56789(11) 0.36765(9) 0.0287(6) Uani d . . 1
H H161 0.4545 0.5917 0.3868 0.034 Uiso calc U R 1
C C7D 0.4361(3) 0.57502(11) 0.32649(9) 0.0273(6) Uani d . . 1
H H6D 0.489 0.6039 0.3179 0.033 Uiso calc U R 1
C C8D 0.3805(3) 0.54053(11) 0.29878(8) 0.0232(6) Uani d . . 1
H H7D 0.3961 0.5457 0.2712 0.028 Uiso calc U R 1
C C9D 0.2995(2) 0.49699(11) 0.31068(8) 0.0223(6) Uani d . . 1
C C10D 0.2778(2) 0.48988(11) 0.35225(8) 0.0213(6) Uani d . . 1
C C11D 0.2667(3) 0.46361(11) 0.23831(8) 0.0240(6) Uani d . . 1
C C12D 0.3381(3) 0.42327(11) 0.22128(8) 0.0245(6) Uani d . . 1
H H12D 0.374 0.3956 0.2378 0.029 Uiso calc U R 1
C C13D 0.3588(3) 0.42225(11) 0.17984(8) 0.0230(6) Uani d . . 1
H H13D 0.4085 0.3939 0.169 0.028 Uiso calc U R 1
C C14D 0.3081(2) 0.46182(11) 0.15458(8) 0.0223(6) Uani d . . 1
C C15D 0.1704(2) 0.54442(11) 0.14697(8) 0.0224(6) Uani d . . 1
H H15D 0.1802 0.5437 0.1188 0.027 Uiso calc U R 1
C C16D 0.0975(3) 0.58423(11) 0.16353(8) 0.0242(6) Uani d . . 1
H H16D 0.06 0.6115 0.147 0.029 Uiso calc U R 1
C C17D 0.0780(3) 0.58498(11) 0.20473(8) 0.0253(6) Uani d . . 1
H H17D 0.0264 0.6125 0.216 0.03 Uiso calc U R 1
C C18D 0.1327(3) 0.54625(11) 0.22888(8) 0.0229(6) Uani d . . 1
H H18D 0.1179 0.5469 0.2568 0.027 Uiso calc U R 1
C C19D 0.2118(2) 0.50490(11) 0.21285(8) 0.0219(6) Uani d . . 1
C C20D 0.2318(3) 0.50399(11) 0.17113(8) 0.0239(6) Uani d . . 1
C C21D 0.1701(3) 0.43542(11) 0.40792(8) 0.0238(6) Uani d . . 1
C C22D 0.2731(3) 0.42175(12) 0.43489(8) 0.0274(6) Uani d . . 1
H H22D 0.3619 0.4229 0.4265 0.033 Uiso calc U R 1
C C23D 0.2471(3) 0.40651(12) 0.47388(9) 0.0305(7) Uani d . . 1
H H23D 0.3174 0.3963 0.4918 0.037 Uiso calc U R 1
C C24D 0.1172(3) 0.40634(13) 0.48637(9) 0.0335(7) Uani d . . 1
H H24D 0.0985 0.3968 0.5131 0.04 Uiso calc U R 1
C C25D 0.0163(3) 0.42008(13) 0.45983(9) 0.0357(7) Uani d . . 1
H H25D -0.0723 0.4202 0.4683 0.043 Uiso calc U R 1
C C26D 0.0429(3) 0.43372(12) 0.42071(9) 0.0299(6) Uani d . . 1
H H26D -0.0282 0.442 0.4025 0.036 Uiso calc U R 1
C C27D 0.3323(3) 0.45783(11) 0.11077(8) 0.0240(6) Uani d . . 1
C C28D 0.3731(3) 0.50108(11) 0.08800(8) 0.0250(6) Uani d . . 1
H H28D 0.3893 0.5346 0.1007 0.03 Uiso calc U R 1
C C29D 0.3908(3) 0.49612(12) 0.04697(8) 0.0276(6) Uani d . . 1
H H29D 0.4173 0.5261 0.0318 0.033 Uiso calc U R 1
C C30D 0.3692(3) 0.44669(12) 0.02820(8) 0.0288(6) Uani d . . 1
H H30D 0.3803 0.4429 0.0002 0.035 Uiso calc U R 1
C C31D 0.3320(3) 0.40386(12) 0.05076(9) 0.0291(6) Uani d . . 1
H H31D 0.3184 0.3702 0.0382 0.035 Uiso calc U R 1
C C32D 0.3137(3) 0.40864(11) 0.09143(9) 0.0269(6) Uani d . . 1
H H32D 0.2882 0.3783 0.1064 0.032 Uiso calc U R 1

loop_
_atom_site_aniso_label
_atom_site_aniso_U_11
_atom_site_aniso_U_22
_atom_site_aniso_U_33
_atom_site_aniso_U_12
_atom_site_aniso_U_13
_atom_site_aniso_U_23
C1A 0.0183(13) 0.0207(14) 0.0294(14) -0.0041(11) 0.0040(10) -0.0016(11)
C2A 0.0179(13) 0.0241(15) 0.0268(14) -0.0036(11) -0.0018(10) 0.0032(11)
C3A 0.0217(13) 0.0179(13) 0.0293(14) 0.0008(11) 0.0011(11) -0.0046(11)
C4A 0.0180(13) 0.0254(15) 0.0290(14) -0.0065(11) 0.0062(11) -0.0052(11)
C5A 0.0210(14) 0.0298(16) 0.0288(14) 0.0014(12) 0.0004(11) 0.0023(12)
C6A 0.0308(15) 0.0234(15) 0.0339(16) 0.0021(12) -0.0018(12) 0.0016(12)
C7A 0.0174(13) 0.0249(15) 0.0366(15) 0.0005(11) 0.0024(11) 0.0009(12)
C8A 0.0142(13) 0.0267(15) 0.0304(14) -0.0030(11) -0.0008(10) -0.0043(11)
C9A 0.0131(12) 0.0246(14) 0.0298(14) -0.0002(10) 0.0006(10) 0.0007(11)
C10A 0.0172(13) 0.0262(15) 0.0297(14) -0.0026(11) -0.0003(11) 0.0010(12)
C11A 0.0165(13) 0.0245(14) 0.0249(14) 0.0039(11) -0.0004(10) -0.0014(11)
C12A 0.0241(14) 0.0180(13) 0.0302(14) -0.0047(11) 0.0020(11) -0.0036(11)
C13A 0.0172(12) 0.0240(14) 0.0313(14) -0.0009(11) 0.0018(11) 0.0015(12)
C14A 0.0139(12) 0.0250(14) 0.0296(14) 0.0050(11) 0.0057(10) 0.0024(11)
C15A 0.0180(13) 0.0317(16) 0.0252(14) 0.0020(12) 0.0031(10) -0.0002(12)
C16A 0.0211(14) 0.0222(15) 0.0309(14) -0.0031(11) 0.0015(11) -0.0044(11)
C17A 0.0213(14) 0.0220(14) 0.0331(15) 0.0007(11) 0.0033(11) 0.0031(12)
C18A 0.0197(13) 0.0235(15) 0.0282(14) 0.0045(11) 0.0050(11) 0.0024(11)
C19A 0.0192(13) 0.0206(14) 0.0304(15) 0.0048(11) 0.0005(11) 0.0012(11)
C20A 0.0110(12) 0.0159(13) 0.0371(15) 0.0043(10) 0.0018(10) -0.0014(11)
C21A 0.0210(13) 0.0211(14) 0.0260(14) -0.0005(11) -0.0003(10) -0.0013(11)
C22A 0.0191(13) 0.0214(14) 0.0338(15) -0.0003(11) -0.0022(11) -0.0011(11)
C23A 0.0289(15) 0.0239(15) 0.0319(15) -0.0028(12) 0.0058(12) -0.0022(12)
C24A 0.0304(15) 0.0289(16) 0.0291(15) -0.0045(12) 0.0037(12) 0.0003(12)
C25A 0.0245(15) 0.0359(17) 0.0289(15) -0.0012(13) -0.0017(11) -0.0008(13)
C26A 0.0201(14) 0.0333(16) 0.0298(14) -0.0015(12) 0.0015(11) 0.0007(12)
C27A 0.0127(12) 0.0286(15) 0.0308(15) -0.0040(11) 0.0007(10) 0.0021(12)
C28A 0.0207(14) 0.0310(16) 0.0300(15) -0.0020(12) 0.0053(11) -0.0001(12)
C29A 0.0217(14) 0.0385(17) 0.0261(14) -0.0040(12) 0.0043(11) -0.0043(12)
C30A 0.0262(15) 0.0442(19) 0.0264(15) -0.0063(13) 0.0012(11) 0.0000(13)
C31A 0.0218(14) 0.0371(17) 0.0305(15) -0.0046(12) -0.0032(11) 0.0094(13)
C32A 0.0140(13) 0.0313(16) 0.0385(16) -0.0009(11) 0.0005(11) 0.0010(13)
C1B 0.0169(13) 0.0261(15) 0.0273(14) 0.0005(11) 0.0030(10) 0.0023(11)
C2B 0.0193(13) 0.0223(14) 0.0306(14) 0.0039(11) -0.0008(11) 0.0004(11)
C3B 0.0189(13) 0.0202(14) 0.0314(14) -0.0001(11) 0.0014(11) 0.0014(11)
C4B 0.0154(12) 0.0217(14) 0.0287(14) 0.0015(10) 0.0005(10) 0.0016(11)
C5B 0.0201(13) 0.0247(14) 0.0231(13) 0.0031(11) 0.0005(10) 0.0009(11)
C6B 0.0197(13) 0.0241(15) 0.0305(14) -0.0011(11) -0.0044(11) -0.0014(11)
C7B 0.0180(13) 0.0221(14) 0.0335(15) -0.0018(11) 0.0018(11) 0.0011(12)
C8B 0.0186(13) 0.0252(15) 0.0294(14) 0.0030(11) 0.0018(11) 0.0022(12)
C9B 0.0178(13) 0.0200(14) 0.0270(14) 0.0023(10) 0.0018(10) 0.0028(11)
C10B 0.0205(13) 0.0236(14) 0.0254(13) 0.0014(11) -0.0012(10) 0.0015(11)
C11B 0.0195(13) 0.0208(14) 0.0291(14) -0.0025(11) 0.0014(11) -0.0035(11)
C12B 0.0197(13) 0.0221(14) 0.0285(14) -0.0021(11) -0.0004(11) 0.0010(11)
C13B 0.0221(14) 0.0253(15) 0.0296(15) 0.0034(12) 0.0023(11) -0.0038(12)
C14B 0.0197(13) 0.0224(14) 0.0291(14) -0.0023(11) 0.0016(11) 0.0000(11)
C15B 0.0229(14) 0.0296(16) 0.0272(14) -0.0013(12) 0.0024(11) 0.0012(12)
C16B 0.0273(15) 0.0251(15) 0.0306(15) 0.0010(12) -0.0006(12) 0.0031(12)
C17B 0.0227(14) 0.0190(14) 0.0331(15) 0.0047(11) 0.0041(11) 0.0005(12)
C18B 0.0181(13) 0.0247(15) 0.0310(14) -0.0026(11) 0.0021(11) -0.0007(11)
C19B 0.0180(13) 0.0237(15) 0.0291(14) -0.0010(11) 0.0011(11) -0.0004(11)
C20B 0.0221(13) 0.0225(14) 0.0217(13) -0.0045(11) 0.0032(10) 0.0026(11)
C21B 0.0134(12) 0.0256(15) 0.0294(14) 0.0007(11) 0.0012(10) -0.0002(11)
C22B 0.0204(13) 0.0271(15) 0.0305(15) 0.0024(12) 0.0021(11) -0.0038(12)
C23B 0.0289(15) 0.0298(16) 0.0297(15) -0.0040(13) 0.0007(12) 0.0065(12)
C24B 0.0266(15) 0.0408(18) 0.0232(14) -0.0076(13) 0.0001(11) 0.0027(13)
C25B 0.0224(14) 0.0348(17) 0.0297(15) -0.0011(12) 0.0023(12) -0.0049(12)
C26B 0.0203(13) 0.0239(14) 0.0293(14) -0.0049(11) 0.0002(11) -0.0009(11)
C27B 0.0238(14) 0.0203(14) 0.0260(14) -0.0010(11) 0.0033(11) -0.0033(11)
C28B 0.0269(15) 0.0238(15) 0.0349(16) 0.0040(12) -0.0006(12) -0.0026(12)
C29B 0.0282(15) 0.0304(16) 0.0294(15) 0.0007(12) 0.0011(12) -0.0022(12)
C30B 0.0286(15) 0.0315(16) 0.0274(14) 0.0004(12) 0.0062(12) -0.0017(12)
C31B 0.0202(14) 0.0351(17) 0.0323(15) 0.0032(12) 0.0049(11) 0.0006(13)
C32B 0.0226(13) 0.0302(15) 0.0258(14) -0.0019(12) 0.0012(11) 0.0016(12)
C1C 0.0190(13) 0.0171(13) 0.0275(14) -0.0001(10) -0.0039(11) 0.0011(11)
C2C 0.0274(15) 0.0253(15) 0.0288(14) 0.0016(12) 0.0008(11) -0.0003(12)
C3C 0.0262(14) 0.0222(14) 0.0323(15) 0.0025(12) 0.0060(12) 0.0007(12)
C4C 0.0134(12) 0.0262(15) 0.0310(15) -0.0009(11) 0.0000(10) -0.0019(12)
C5C 0.0192(13) 0.0236(15) 0.0320(15) -0.0024(11) 0.0035(11) 0.0030(11)
C6C 0.0171(13) 0.0266(15) 0.0327(15) -0.0029(11) -0.0048(11) 0.0057(12)
C7C 0.0193(13) 0.0202(14) 0.0374(16) 0.0001(11) 0.0070(11) -0.0014(12)
C8C 0.0147(12) 0.0262(15) 0.0280(14) 0.0005(11) 0.0039(10) -0.0025(11)
C9C 0.0163(13) 0.0246(14) 0.0273(14) -0.0018(11) 0.0035(10) 0.0012(11)
C10C 0.0179(13) 0.0225(14) 0.0297(14) -0.0029(11) -0.0022(11) 0.0002(11)
C11C 0.0117(12) 0.0216(14) 0.0292(14) 0.0056(10) 0.0003(10) -0.0013(11)
C12C 0.0218(14) 0.0211(14) 0.0279(14) 0.0024(11) 0.0013(11) -0.0035(11)
C13C 0.0198(13) 0.0232(15) 0.0317(15) 0.0054(11) 0.0014(11) 0.0048(12)
C14C 0.0152(12) 0.0268(15) 0.0280(14) 0.0030(11) -0.0001(10) 0.0038(11)
C15C 0.0251(14) 0.0309(16) 0.0238(14) 0.0037(12) 0.0011(11) -0.0011(12)
C16C 0.0198(13) 0.0264(15) 0.0330(15) 0.0006(11) -0.0014(11) -0.0030(12)
C17C 0.0225(14) 0.0287(15) 0.0313(15) -0.0018(12) -0.0008(11) 0.0029(12)
C18C 0.0189(13) 0.0249(15) 0.0276(14) 0.0010(11) 0.0002(10) 0.0028(11)
C19C 0.0185(13) 0.0242(15) 0.0300(14) 0.0046(11) -0.0006(11) 0.0004(11)
C20C 0.0133(12) 0.0236(14) 0.0311(14) 0.0068(10) 0.0024(10) 0.0000(11)
C21C 0.0198(13) 0.0288(16) 0.0283(14) 0.0024(11) 0.0010(11) -0.0004(12)
C22C 0.0236(14) 0.0253(15) 0.0362(16) 0.0032(12) 0.0036(12) -0.0005(12)
C23C 0.0316(16) 0.050(2) 0.0355(17) 0.0071(15) -0.0038(13) -0.0095(15)
C24C 0.0283(16) 0.056(2) 0.0272(15) 0.0033(15) 0.0011(12) -0.0013(15)
C25C 0.0222(15) 0.048(2) 0.0409(18) 0.0058(14) 0.0044(13) 0.0099(15)
C26C 0.0253(14) 0.0277(16) 0.0327(15) 0.0023(12) -0.0002(12) 0.0015(12)
C27C 0.0200(13) 0.0200(14) 0.0292(14) -0.0007(11) 0.0035(11) -0.0001(11)
C28C 0.0197(14) 0.0290(16) 0.0325(15) 0.0012(12) -0.0004(11) 0.0016(12)
C29C 0.0318(16) 0.0326(17) 0.0267(15) 0.0033(13) -0.0051(12) -0.0016(12)
C30C 0.0395(17) 0.0254(15) 0.0273(15) 0.0023(13) 0.0033(13) 0.0063(12)
C31C 0.0300(15) 0.0322(17) 0.0333(16) 0.0028(13) 0.0019(12) -0.0003(13)
C32C 0.0275(14) 0.0273(15) 0.0262(14) -0.0007(12) -0.0015(11) 0.0019(12)
C1D 0.0145(12) 0.0242(14) 0.0278(14) 0.0050(10) 0.0023(10) 0.0036(11)
C2D 0.0238(14) 0.0218(14) 0.0278(14) -0.0014(11) -0.0006(11) -0.0028(11)
C3D 0.0178(13) 0.0245(14) 0.0282(14) -0.0006(11) 0.0008(11) 0.0041(11)
C4D 0.0161(13) 0.0265(15) 0.0308(15) 0.0022(11) 0.0035(11) 0.0002(12)
C5D 0.0250(14) 0.0246(15) 0.0297(14) 0.0013(12) 0.0033(11) -0.0026(12)
C6D 0.0276(15) 0.0233(15) 0.0350(15) -0.0019(12) -0.0013(12) -0.0048(12)
C7D 0.0229(14) 0.0237(15) 0.0356(16) -0.0003(11) 0.0033(12) 0.0001(12)
C8D 0.0190(13) 0.0218(14) 0.0290(14) -0.0015(11) 0.0038(11) 0.0010(11)
C9D 0.0165(13) 0.0214(14) 0.0292(14) 0.0048(11) 0.0023(10) 0.0007(11)
C10D 0.0169(12) 0.0214(14) 0.0257(13) 0.0028(10) 0.0027(10) 0.0014(11)
C11D 0.0211(14) 0.0271(15) 0.0238(14) -0.0032(11) 0.0000(11) 0.0009(11)
C12D 0.0244(14) 0.0207(14) 0.0281(14) 0.0010(11) -0.0024(11) 0.0003(11)
C13D 0.0154(13) 0.0226(14) 0.0313(14) 0.0010(11) 0.0071(11) -0.0008(11)
C14D 0.0154(12) 0.0248(14) 0.0268(14) -0.0042(11) 0.0038(10) -0.0032(11)
C15D 0.0143(12) 0.0227(14) 0.0300(14) -0.0041(11) -0.0024(10) -0.0011(11)
C16D 0.0233(14) 0.0216(14) 0.0274(14) -0.0023(11) -0.0040(11) 0.0037(11)
C17D 0.0189(14) 0.0230(14) 0.0337(15) -0.0022(11) -0.0017(11) -0.0035(12)
C18D 0.0191(13) 0.0239(14) 0.0259(14) -0.0028(11) 0.0032(10) -0.0029(11)
C19D 0.0108(12) 0.0254(14) 0.0294(14) -0.0015(10) 0.0008(10) 0.0011(11)
C20D 0.0185(13) 0.0252(15) 0.0277(14) -0.0069(11) -0.0017(11) 0.0003(11)
C21D 0.0236(14) 0.0215(14) 0.0265(14) 0.0000(11) 0.0015(11) 0.0000(11)
C22D 0.0174(13) 0.0343(16) 0.0306(15) 0.0006(12) 0.0037(11) 0.0060(12)
C23D 0.0321(16) 0.0284(16) 0.0308(15) 0.0004(13) -0.0039(12) 0.0035(12)
C24D 0.0316(16) 0.0412(18) 0.0276(15) -0.0064(14) -0.0017(12) 0.0091(13)
C25D 0.0266(16) 0.0472(19) 0.0338(16) -0.0035(14) 0.0104(13) 0.0032(14)
C26D 0.0261(15) 0.0323(17) 0.0315(15) -0.0009(12) 0.0022(12) 0.0022(13)
C27D 0.0177(13) 0.0273(15) 0.0270(14) 0.0024(11) 0.0009(11) 0.0017(12)
C28D 0.0202(13) 0.0262(15) 0.0283(14) -0.0006(11) -0.0013(11) 0.0059(11)
C29D 0.0265(15) 0.0271(15) 0.0294(15) -0.0017(12) 0.0038(11) 0.0041(12)
C30D 0.0237(14) 0.0389(17) 0.0237(14) 0.0067(13) 0.0019(11) -0.0030(12)
C31D 0.0276(15) 0.0255(15) 0.0342(15) 0.0068(12) 0.0015(12) -0.0022(12)
C32D 0.0235(14) 0.0236(15) 0.0339(15) -0.0008(11) 0.0050(12) -0.0002(12)

loop_
_atom_type_symbol
_atom_type_description
_atom_type_scat_dispersion_real
_atom_type_scat_dispersion_imag
_atom_type_scat_source
C C 0.0181 0.0000 'International Tables Vol C Tables 4.2.6.8 and 6.1.1.4'
H H 0.0000 0.0000 'International Tables Vol C Tables 4.2.6.8 and 6.1.1.4'

loop_
_geom_angle_atom_site_label_1
_geom_angle_atom_site_label_2
_geom_angle_atom_site_label_3
_geom_angle
C2A C1A C9A 119.3(2)
C2A C1A C11A 118.0(2)
C9A C1A C11A 122.7(2)
C1A C2A C3A 121.3(2)
C1A C2A H2A 119.3
C3A C2A H2A 119.3
C4A C3A C2A 121.3(2)
C4A C3A H3A 119.4
C2A C3A H3A 119.4
C3A C4A C10A 119.0(2)
C3A C4A C21A 119.0(2)
C10A C4A C21A 122.0(2)
C6A C5A C10A 121.9(3)
C6A C5A H5A 119.1
C10A C5A H5A 119.1
C5A C6A C7A 120.9(3)
C5A C6A H6A 119.6
C7A C6A H6A 119.6
C8A C7A C6A 119.7(3)
C8A C7A H7A 120.2
C6A C7A H7A 120.2
C7A C8A C9A 121.2(3)
C7A C8A H8A 119.4
C9A C8A H8A 119.4
C1A C9A C8A 121.3(2)
C1A C9A C10A 120.2(2)
C8A C9A C10A 118.5(2)
C5A C10A C4A 123.4(2)
C5A C10A C9A 117.8(2)
C4A C10A C9A 118.8(2)
C12A C11A C19A 117.5(2)
C12A C11A C1A 119.7(2)
C19A C11A C1A 122.6(2)
C11A C12A C13A 121.9(2)
C11A C12A H12A 119.0
C13A C12A H12A 119.0
C14A C13A C12A 121.7(3)
C14A C13A H13A 119.2
C12A C13A H13A 119.2
C13A C14A C20A 119.3(2)
C13A C14A C27A 118.1(2)
C20A C14A C27A 122.6(2)
C16A C15A C20A 121.5(3)
C16A C15A H15A 119.3
C20A C15A H15A 119.3
C15A C16A C17A 120.6(3)
C15A C16A H16A 119.7
C17A C16A H16A 119.7
C18A C17A C16A 120.3(3)
C18A C17A H17A 119.9
C16A C17A H17A 119.9
C17A C18A C19A 121.1(3)
C17A C18A H18A 119.4
C19A C18A H18A 119.4
C11A C19A C20A 120.6(2)
C11A C19A C18A 120.9(2)
C20A C19A C18A 118.5(2)
C14A C20A C15A 123.1(2)
C14A C20A C19A 118.9(2)
C15A C20A C19A 117.8(2)
C22A C21A C26A 117.9(2)
C22A C21A C4A 120.0(2)
C26A C21A C4A 122.1(2)
C23A C22A C21A 120.7(3)
C23A C22A H22A 119.7
C21A C22A H22A 119.7
C24A C23A C22A 120.9(3)
C24A C23A H23A 119.5
C22A C23A H23A 119.5
C23A C24A C25A 119.6(3)
C23A C24A H24A 120.2
C25A C24A H24A 120.2
C26A C25A C24A 119.7(3)
C26A C25A H25A 120.1
C24A C25A H25A 120.1
C25A C26A C21A 121.2(3)
C25A C26A H26A 119.4
C21A C26A H26A 119.4
C28A C27A C32A 119.0(3)
C28A C27A C14A 122.7(3)
C32A C27A C14A 118.2(3)
C27A C28A C29A 120.3(3)
C27A C28A H28A 119.9
C29A C28A H28A 119.9
C30A C29A C28A 119.7(3)
C30A C29A H29A 120.2
C28A C29A H29A 120.2
C31A C30A C29A 119.8(3)
C31A C30A H30A 120.1
C29A C30A H30A 120.1
C30A C31A C32A 120.5(3)
C30A C31A H31A 119.8
C32A C31A H31A 119.8
C31A C32A C27A 120.7(3)
C31A C32A H32A 119.6
C27A C32A H32A 119.6
C2B C1B C9B 118.9(2)
C2B C1B C11B 119.4(2)
C9B C1B C11B 121.6(2)
C1B C2B C3B 121.7(3)
C1B C2B H2B 119.2
C3B C2B H2B 119.2
C4B C3B C2B 122.7(3)
C4B C3B H3B 118.6
C2B C3B H3B 118.6
C3B C4B C10B 117.4(2)
C3B C4B C21B 119.8(2)
C10B C4B C21B 122.8(2)
C6B C5B C10B 121.7(2)
C6B C5B H5B 119.1
C10B C5B H5B 119.1
C5B C6B C7B 120.0(3)
C5B C6B H6B 120.0
C7B C6B H6B 120.0
C8B C7B C6B 119.9(3)
C8B C7B H7B 120.1
C6B C7B H7B 120.1
C7B C8B C9B 122.1(3)
C7B C8B H8B 118.9
C9B C8B H8B 118.9
C8B C9B C1B 121.5(2)
C8B C9B C10B 118.4(2)
C1B C9B C10B 120.0(2)
C5B C10B C9B 117.7(2)
C5B C10B C4B 122.9(2)
C9B C10B C4B 119.3(2)
C12B C11B C19B 118.2(2)
C12B C11B C1B 118.7(2)
C19B C11B C1B 123.1(2)
C11B C12B C13B 121.6(3)
C11B C12B H12B 119.2
C13B C12B H12B 119.2
C14B C13B C12B 122.1(3)
C14B C13B H13B 119.0
C12B C13B H13B 119.0
C13B C14B C20B 118.5(2)
C13B C14B C27B 118.2(2)
C20B C14B C27B 123.3(2)
C16B C15B C20B 120.6(3)
C16B C15B H15B 119.7
C20B C15B H15B 119.7
C15B C16B C17B 120.6(3)
C15B C16B H16B 119.7
C17B C16B H16B 119.7
C18B C17B C16B 120.3(3)
C18B C17B H17B 119.8
C16B C17B H17B 119.8
C17B C18B C19B 121.1(3)
C17B C18B H18B 119.5
C19B C18B H18B 119.5
C20B C19B C18B 118.4(2)
C20B C19B C11B 120.1(2)
C18B C19B C11B 121.5(2)
C19B C20B C15B 118.9(2)
C19B C20B C14B 119.6(2)
C15B C20B C14B 121.5(2)
C26B C21B C22B 117.1(2)
C26B C21B C4B 124.4(2)
C22B C21B C4B 118.4(2)
C23B C22B C21B 121.4(3)
C23B C22B H22B 119.3
C21B C22B H22B 119.3
C24B C23B C22B 120.3(3)
C24B C23B H23B 119.9
C22B C23B H23B 119.9
C23B C24B C25B 119.6(3)
C23B C24B H24B 120.2
C25B C24B H24B 120.2
C26B C25B C24B 120.3(3)
C26B C25B H25B 119.8
C24B C25B H25B 119.8
C25B C26B C21B 121.2(3)
C25B C26B H26B 119.4
C21B C26B H26B 119.4
C32B C27B C28B 118.3(2)
C32B C27B C14B 119.2(2)
C28B C27B C14B 122.4(2)
C29B C28B C27B 120.1(3)
C29B C28B H28B 119.9
C27B C28B H28B 119.9
C30B C29B C28B 121.3(3)
C30B C29B H29B 119.3
C28B C29B H29B 119.3
C29B C30B C31B 119.5(3)
C29B C30B H30B 120.3
C31B C30B H30B 120.3
C30B C31B C32B 119.6(3)
C30B C31B H31B 120.2
C32B C31B H31B 120.2
C27B C32B C31B 121.1(3)
C27B C32B H32B 119.4
C31B C32B H32B 119.4
C2C C1C C9C 119.1(2)
C2C C1C C11C 118.8(2)
C9C C1C C11C 122.1(2)
C1C C2C C3C 121.5(3)
C1C C2C H2C 119.2
C3C C2C H2C 119.2
C4C C3C C2C 121.4(3)
C4C C3C H3C 119.3
C2C C3C H3C 119.3
C3C C4C C10C 119.1(3)
C3C C4C C21C 118.6(2)
C10C C4C C21C 122.2(2)
C6C C5C C10C 121.8(3)
C6C C5C H5C 119.1
C10C C5C H5C 119.1
C5C C6C C7C 120.0(3)
C5C C6C H6C 120.0
C7C C6C H6C 120.0
C8C C7C C6C 119.8(2)
C8C C7C H7C 120.1
C6C C7C H7C 120.1
C7C C8C C9C 120.8(2)
C7C C8C H8C 119.6
C9C C8C H8C 119.6
C10C C9C C8C 118.8(2)
C10C C9C C1C 120.0(2)
C8C C9C C1C 121.2(2)
C5C C10C C9C 118.5(2)
C5C C10C C4C 122.6(3)
C9C C10C C4C 118.8(2)
C12C C11C C19C 119.3(2)
C12C C11C C1C 118.1(2)
C19C C11C C1C 122.6(2)
C11C C12C C13C 121.6(3)
C11C C12C H12C 119.2
C13C C12C H12C 119.2
C14C C13C C12C 121.7(3)
C14C C13C H13C 119.2
C12C C13C H13C 119.2
C13C C14C C20C 118.4(2)
C13C C14C C27C 119.3(2)
C20C C14C C27C 122.3(2)
C16C C15C C20C 121.1(3)
C16C C15C H15C 119.5
C20C C15C H15C 119.5
C15C C16C C17C 120.6(3)
C15C C16C H16C 119.7
C17C C16C H16C 119.7
C18C C17C C16C 120.0(3)
C18C C17C H17C 120.0
C16C C17C H17C 120.0
C17C C18C C19C 121.6(3)
C17C C18C H18C 119.2
C19C C18C H18C 119.2
C11C C19C C18C 122.2(3)
C11C C19C C20C 119.3(3)
C18C C19C C20C 118.5(2)
C15C C20C C19C 118.1(2)
C15C C20C C14C 122.4(2)
C19C C20C C14C 119.4(2)
C26C C21C C22C 117.9(3)
C26C C21C C4C 123.1(3)
C22C C21C C4C 118.9(3)
C23C C22C C21C 120.2(3)
C23C C22C H22C 119.9
C21C C22C H22C 119.9
C24C C23C C22C 121.5(3)
C24C C23C H23C 119.2
C22C C23C H23C 119.2
C23C C24C C25C 119.6(3)
C23C C24C H24C 120.2
C25C C24C H24C 120.2
C26C C25C C24C 119.8(3)
C26C C25C H25C 120.1
C24C C25C H25C 120.1
C25C C26C C21C 121.0(3)
C25C C26C H26C 119.5
C21C C26C H26C 119.5
C32C C27C C28C 118.2(3)
C32C C27C C14C 120.8(2)
C28C C27C C14C 121.0(2)
C29C C28C C27C 120.0(3)
C29C C28C H28C 120.0
C27C C28C H28C 120.0
C30C C29C C28C 121.1(3)
C30C C29C H29C 119.5
C28C C29C H29C 119.5
C29C C30C C31C 120.0(3)
C29C C30C H30C 120.0
C31C C30C H30C 120.0
C32C C31C C30C 119.2(3)
C32C C31C H31C 120.4
C30C C31C H31C 120.4
C31C C32C C27C 121.4(3)
C31C C32C H32C 119.3
C27C C32C H32C 119.3
C2D C1D C9D 117.8(2)
C2D C1D C11D 119.2(2)
C9D C1D C11D 122.9(2)
C1D C2D C3D 122.1(3)
C1D C2D H2D 118.9
C3D C2D H2D 118.9
C4D C3D C2D 121.7(3)
C4D C3D H3D 119.2
C2D C3D H3D 119.2
C3D C4D C10D 118.9(2)
C3D C4D C21D 118.1(2)
C10D C4D C21D 123.0(2)
C6D C5D C10D 122.2(3)
C6D C5D H5D 118.9
C10D C5D H5D 118.9
C5D C6D C7D 119.3(3)
C5D C6D H161 120.3
C7D C6D H161 120.3
C8D C7D C6D 120.5(3)
C8D C7D H6D 119.8
C6D C7D H6D 119.8
C7D C8D C9D 121.1(3)
C7D C8D H7D 119.4
C9D C8D H7D 119.4
C10D C9D C8D 118.5(2)
C10D C9D C1D 120.2(2)
C8D C9D C1D 121.3(2)
C5D C10D C9D 118.4(2)
C5D C10D C4D 122.3(2)
C9D C10D C4D 119.3(2)
C12D C11D C19D 118.7(2)
C12D C11D C1D 119.4(2)
C19D C11D C1D 121.7(2)
C11D C12D C13D 121.2(3)
C11D C12D H12D 119.4
C13D C12D H12D 119.4
C14D C13D C12D 121.4(2)
C14D C13D H13D 119.3
C12D C13D H13D 119.3
C13D C14D C20D 118.9(2)
C13D C14D C27D 118.6(2)
C20D C14D C27D 122.5(2)
C16D C15D C20D 121.2(3)
C16D C15D H15D 119.4
C20D C15D H15D 119.4
C15D C16D C17D 120.4(3)
C15D C16D H16D 119.8
C17D C16D H16D 119.8
C18D C17D C16D 120.3(3)
C18D C17D H17D 119.9
C16D C17D H17D 119.9
C17D C18D C19D 121.0(2)
C17D C18D H18D 119.5
C19D C18D H18D 119.5
C20D C19D C18D 118.9(2)
C20D C19D C11D 120.4(2)
C18D C19D C11D 120.7(2)
C19D C20D C15D 118.2(3)
C19D C20D C14D 119.4(2)
C15D C20D C14D 122.4(2)
C26D C21D C22D 118.6(3)
C26D C21D C4D 120.1(2)
C22D C21D C4D 121.1(2)
C23D C22D C21D 120.7(3)
C23D C22D H22D 119.7
C21D C22D H22D 119.7
C22D C23D C24D 119.5(3)
C22D C23D H23D 120.2
C24D C23D H23D 120.2
C25D C24D C23D 119.6(3)
C25D C24D H24D 120.2
C23D C24D H24D 120.2
C24D C25D C26D 120.4(3)
C24D C25D H25D 119.8
C26D C25D H25D 119.8
C21D C26D C25D 121.2(3)
C21D C26D H26D 119.4
C25D C26D H26D 119.4
C28D C27D C32D 117.9(3)
C28D C27D C14D 123.0(3)
C32D C27D C14D 119.1(2)
C27D C28D C29D 121.2(3)
C27D C28D H28D 119.4
C29D C28D H28D 119.4
C28D C29D C30D 119.7(3)
C28D C29D H29D 120.1
C30D C29D H29D 120.1
C31D C30D C29D 119.0(3)
C31D C30D H30D 120.5
C29D C30D H30D 120.5
C30D C31D C32D 121.5(3)
C30D C31D H31D 119.3
C32D C31D H31D 119.3
C31D C32D C27D 120.6(3)
C31D C32D H32D 119.7
C27D C32D H32D 119.7

loop_
_geom_bond_atom_site_label_1
_geom_bond_atom_site_label_2
_geom_bond_distance
C1A C2A 1.370(4)
C1A C9A 1.415(4)
C1A C11A 1.496(4)
C2A C3A 1.411(4)
C2A H2A 0.95
C3A C4A 1.380(4)
C3A H3A 0.95
C4A C10A 1.434(4)
C4A C21A 1.489(4)
C5A C6A 1.356(4)
C5A C10A 1.417(4)
C5A H5A 0.95
C6A C7A 1.408(4)
C6A H6A 0.95
C7A C8A 1.369(4)
C7A H7A 0.95
C8A C9A 1.430(4)
C8A H8A 0.95
C9A C10A 1.438(4)
C11A C12A 1.379(4)
C11A C19A 1.431(4)
C12A C13A 1.404(4)
C12A H12A 0.95
C13A C14A 1.363(4)
C13A H13A 0.95
C14A C20A 1.422(4)
C14A C27A 1.517(4)
C15A C16A 1.369(4)
C15A C20A 1.425(4)
C15A H15A 0.95
C16A C17A 1.400(4)
C16A H16A 0.95
C17A C18A 1.362(4)
C17A H17A 0.95
C18A C19A 1.435(4)
C18A H18A 0.95
C19A C20A 1.432(4)
C21A C22A 1.399(4)
C21A C26A 1.408(4)
C22A C23A 1.383(4)
C22A H22A 0.95
C23A C24A 1.377(4)
C23A H23A 0.95
C24A C25A 1.396(4)
C24A H24A 0.95
C25A C26A 1.384(4)
C25A H25A 0.95
C26A H26A 0.95
C27A C28A 1.378(4)
C27A C32A 1.392(4)
C28A C29A 1.409(4)
C28A H28A 0.95
C29A C30A 1.381(4)
C29A H29A 0.95
C30A C31A 1.376(4)
C30A H30A 0.95
C31A C32A 1.379(4)
C31A H31A 0.95
C32A H32A 0.95
C1B C2B 1.370(4)
C1B C9B 1.430(4)
C1B C11B 1.494(4)
C2B C3B 1.396(4)
C2B H2B 0.95
C3B C4B 1.382(4)
C3B H3B 0.95
C4B C10B 1.455(4)
C4B C21B 1.482(4)
C5B C6B 1.374(4)
C5B C10B 1.417(4)
C5B H5B 0.95
C6B C7B 1.407(4)
C6B H6B 0.95
C7B C8B 1.355(4)
C7B H7B 0.95
C8B C9B 1.417(4)
C8B H8B 0.95
C9B C10B 1.435(4)
C11B C12B 1.381(4)
C11B C19B 1.438(4)
C12B C13B 1.400(4)
C12B H12B 0.95
C13B C14B 1.370(4)
C13B H13B 0.95
C14B C20B 1.439(4)
C14B C27B 1.487(4)
C15B C16B 1.366(4)
C15B C20B 1.434(4)
C15B H15B 0.95
C16B C17B 1.403(4)
C16B H16B 0.95
C17B C18B 1.371(4)
C17B H17B 0.95
C18B C19B 1.426(4)
C18B H18B 0.95
C19B C20B 1.420(4)
C21B C26B 1.394(4)
C21B C22B 1.409(4)
C22B C23B 1.385(4)
C22B H22B 0.95
C23B C24B 1.368(4)
C23B H23B 0.95
C24B C25B 1.392(4)
C24B H24B 0.95
C25B C26B 1.384(4)
C25B H25B 0.95
C26B H26B 0.95
C27B C32B 1.397(4)
C27B C28B 1.403(4)
C28B C29B 1.390(4)
C28B H28B 0.95
C29B C30B 1.379(4)
C29B H29B 0.95
C30B C31B 1.395(4)
C30B H30B 0.95
C31B C32B 1.401(4)
C31B H31B 0.95
C32B H32B 0.95
C1C C2C 1.360(4)
C1C C9C 1.435(4)
C1C C11C 1.508(4)
C2C C3C 1.413(4)
C2C H2C 0.95
C3C C4C 1.361(4)
C3C H3C 0.95
C4C C10C 1.451(4)
C4C C21C 1.491(4)
C5C C6C 1.357(4)
C5C C10C 1.414(4)
C5C H5C 0.95
C6C C7C 1.418(4)
C6C H6C 0.95
C7C C8C 1.374(4)
C7C H7C 0.95
C8C C9C 1.424(4)
C8C H8C 0.95
C9C C10C 1.417(4)
C11C C12C 1.372(4)
C11C C19C 1.417(4)
C12C C13C 1.397(4)
C12C H12C 0.95
C13C C14C 1.372(4)
C13C H13C 0.95
C14C C20C 1.440(4)
C14C C27C 1.488(4)
C15C C16C 1.366(4)
C15C C20C 1.429(4)
C15C H15C 0.95
C16C C17C 1.411(4)
C16C H16C 0.95
C17C C18C 1.359(4)
C17C H17C 0.95
C18C C19C 1.424(4)
C18C H18C 0.95
C19C C20C 1.434(4)
C21C C26C 1.399(4)
C21C C22C 1.408(4)
C22C C23C 1.384(4)
C22C H22C 0.95
C23C C24C 1.360(5)
C23C H23C 0.95
C24C C25C 1.395(5)
C24C H24C 0.95
C25C C26C 1.389(4)
C25C H25C 0.95
C26C H26C 0.95
C27C C32C 1.395(4)
C27C C28C 1.404(4)
C28C C29C 1.385(4)
C28C H28C 0.95
C29C C30C 1.373(4)
C29C H29C 0.95
C30C C31C 1.392(4)
C30C H30C 0.95
C31C C32C 1.389(4)
C31C H31C 0.95
C32C H32C 0.95
C1D C2D 1.368(4)
C1D C9D 1.441(4)
C1D C11D 1.486(4)
C2D C3D 1.406(4)
C2D H2D 0.95
C3D C4D 1.366(4)
C3D H3D 0.95
C4D C10D 1.431(4)
C4D C21D 1.503(4)
C5D C6D 1.373(4)
C5D C10D 1.416(4)
C5D H5D 0.95
C6D C7D 1.411(4)
C6D H161 0.95
C7D C8D 1.373(4)
C7D H6D 0.95
C8D C9D 1.428(4)
C8D H7D 0.95
C9D C10D 1.426(4)
C11D C12D 1.376(4)
C11D C19D 1.438(4)
C12D C13D 1.409(4)
C12D H12D 0.95
C13D C14D 1.388(4)
C13D H13D 0.95
C14D C20D 1.431(4)
C14D C27D 1.497(4)
C15D C16D 1.368(4)
C15D C20D 1.424(4)
C15D H15D 0.95
C16D C17D 1.399(4)
C16D H16D 0.95
C17D C18D 1.367(4)
C17D H17D 0.95
C18D C19D 1.425(4)
C18D H18D 0.95
C19D C20D 1.417(4)
C21D C26D 1.371(4)
C21D C22D 1.397(4)
C22D C23D 1.392(4)
C22D H22D 0.95
C23D C24D 1.394(4)
C23D H23D 0.95
C24D C25D 1.373(4)
C24D H24D 0.95
C25D C26D 1.388(4)
C25D H25D 0.95
C26D H26D 0.95
C27D C28D 1.395(4)
C27D C32D 1.400(4)
C28D C29D 1.395(4)
C28D H28D 0.95
C29D C30D 1.401(4)
C29D H29D 0.95
C30D C31D 1.371(4)
C30D H30D 0.95
C31D C32D 1.384(4)
C31D H31D 0.95
C32D H32D 0.95

loop_
_geom_torsion_atom_site_label_1
_geom_torsion_atom_site_label_2
_geom_torsion_atom_site_label_3
_geom_torsion_atom_site_label_4
_geom_torsion
C9A C1A C2A C3A 2.9(4)
C11A C1A C2A C3A -176.1(2)
C1A C2A C3A C4A 0.2(4)
C2A C3A C4A C10A -3.5(4)
C2A C3A C4A C21A 176.4(2)
C10A C5A C6A C7A 0.1(4)
C5A C6A C7A C8A -1.0(4)
C6A C7A C8A C9A -0.7(4)
C2A C1A C9A C8A 177.3(2)
C11A C1A C9A C8A -3.8(4)
C2A C1A C9A C10A -2.6(4)
C11A C1A C9A C10A 176.3(2)
C7A C8A C9A C1A -176.7(2)
C7A C8A C9A C10A 3.2(4)
C6A C5A C10A C4A 178.8(3)
C6A C5A C10A C9A 2.4(4)
C3A C4A C10A C5A -172.7(3)
C21A C4A C10A C5A 7.4(4)
C3A C4A C10A C9A 3.7(4)
C21A C4A C10A C9A -176.2(2)
C1A C9A C10A C5A 175.9(2)
C8A C9A C10A C5A -4.0(4)
C1A C9A C10A C4A -0.6(4)
C8A C9A C10A C4A 179.5(2)
C2A C1A C11A C12A 69.4(3)
C9A C1A C11A C12A -109.6(3)
C2A C1A C11A C19A -106.1(3)
C9A C1A C11A C19A 74.9(3)
C19A C11A C12A C13A 0.3(4)
C1A C11A C12A C13A -175.4(2)
C11A C12A C13A C14A 1.0(4)
C12A C13A C14A C20A -0.4(4)
C12A C13A C14A C27A 178.4(2)
C20A C15A C16A C17A -0.4(4)
C15A C16A C17A C18A 3.2(4)
C16A C17A C18A C19A -2.0(4)
C12A C11A C19A C20A -2.2(4)
C1A C11A C19A C20A 173.4(2)
C12A C11A C19A C18A 179.9(2)
C1A C11A C19A C18A -4.5(4)
C17A C18A C19A C11A 175.9(2)
C17A C18A C19A C20A -2.0(4)
C13A C14A C20A C15A 174.4(2)
C27A C14A C20A C15A -4.4(4)
C13A C14A C20A C19A -1.5(4)
C27A C14A C20A C19A 179.8(2)
C16A C15A C20A C14A -179.4(3)
C16A C15A C20A C19A -3.5(4)
C11A C19A C20A C14A 2.8(4)
C18A C19A C20A C14A -179.3(2)
C11A C19A C20A C15A -173.3(2)
C18A C19A C20A C15A 4.6(4)
C3A C4A C21A C22A 50.8(4)
C10A C4A C21A C22A -129.3(3)
C3A C4A C21A C26A -126.6(3)
C10A C4A C21A C26A 53.3(4)
C26A C21A C22A C23A -0.9(4)
C4A C21A C22A C23A -178.5(3)
C21A C22A C23A C24A 1.5(4)
C22A C23A C24A C25A -1.1(4)
C23A C24A C25A C26A 0.2(4)
C24A C25A C26A C21A 0.4(4)
C22A C21A C26A C25A 0.0(4)
C4A C21A C26A C25A 177.5(3)
C13A C14A C27A C28A 133.0(3)
C20A C14A C27A C28A -48.2(4)
C13A C14A C27A C32A -43.8(3)
C20A C14A C27A C32A 135.0(3)
C32A C27A C28A C29A -1.8(4)
C14A C27A C28A C29A -178.6(2)
C27A C28A C29A C30A 0.8(4)
C28A C29A C30A C31A 0.9(4)
C29A C30A C31A C32A -1.6(4)
C30A C31A C32A C27A 0.6(4)
C28A C27A C32A C31A 1.1(4)
C14A C27A C32A C31A 178.0(2)
C9B C1B C2B C3B 1.4(4)
C11B C1B C2B C3B 176.6(2)
C1B C2B C3B C4B -1.6(4)
C2B C3B C4B C10B 0.9(4)
C2B C3B C4B C21B -179.3(2)
C10B C5B C6B C7B -2.4(4)
C5B C6B C7B C8B 0.8(4)
C6B C7B C8B C9B 0.9(4)
C7B C8B C9B C1B -179.0(3)
C7B C8B C9B C10B -1.1(4)
C2B C1B C9B C8B 177.3(2)
C11B C1B C9B C8B 2.2(4)
C2B C1B C9B C10B -0.5(4)
C11B C1B C9B C10B -175.7(2)
C6B C5B C10B C9B 2.2(4)
C6B C5B C10B C4B 179.6(2)
C8B C9B C10B C5B -0.4(4)
C1B C9B C10B C5B 177.5(2)
C8B C9B C10B C4B -178.0(2)
C1B C9B C10B C4B -0.1(4)
C3B C4B C10B C5B -177.5(2)
C21B C4B C10B C5B 2.7(4)
C3B C4B C10B C9B -0.1(4)
C21B C4B C10B C9B -179.9(2)
C2B C1B C11B C12B -66.0(3)
C9B C1B C11B C12B 109.1(3)
C2B C1B C11B C19B 111.5(3)
C9B C1B C11B C19B -73.4(3)
C19B C11B C12B C13B -0.9(4)
C1B C11B C12B C13B 176.7(2)
C11B C12B C13B C14B -2.0(4)
C12B C13B C14B C20B 3.9(4)
C12B C13B C14B C27B -175.7(2)
C20B C15B C16B C17B -0.8(4)
C15B C16B C17B C18B 1.5(4)
C16B C17B C18B C19B -1.5(4)
C17B C18B C19B C20B 0.9(4)
C17B C18B C19B C11B 179.9(2)
C12B C11B C19B C20B 1.9(4)
C1B C11B C19B C20B -175.6(2)
C12B C11B C19B C18B -177.1(2)
C1B C11B C19B C18B 5.4(4)
C18B C19B C20B C15B -0.2(4)
C11B C19B C20B C15B -179.2(2)
C18B C19B C20B C14B 179.0(2)
C11B C19B C20B C14B -0.1(4)
C16B C15B C20B C19B 0.2(4)
C16B C15B C20B C14B -179.0(3)
C13B C14B C20B C19B -2.8(4)
C27B C14B C20B C19B 176.8(2)
C13B C14B C20B C15B 176.4(2)
C27B C14B C20B C15B -4.0(4)
C3B C4B C21B C26B -134.4(3)
C10B C4B C21B C26B 45.4(4)
C3B C4B C21B C22B 43.2(4)
C10B C4B C21B C22B -137.1(3)
C26B C21B C22B C23B -0.5(4)
C4B C21B C22B C23B -178.3(2)
C21B C22B C23B C24B 0.4(4)
C22B C23B C24B C25B -0.6(4)
C23B C24B C25B C26B 1.1(4)
C24B C25B C26B C21B -1.3(4)
C22B C21B C26B C25B 1.0(4)
C4B C21B C26B C25B 178.6(3)
C13B C14B C27B C32B -51.6(4)
C20B C14B C27B C32B 128.8(3)
C13B C14B C27B C28B 124.4(3)
C20B C14B C27B C28B -55.2(4)
C32B C27B C28B C29B 1.9(4)
C14B C27B C28B C29B -174.1(3)
C27B C28B C29B C30B -2.0(4)
C28B C29B C30B C31B 0.9(4)
C29B C30B C31B C32B 0.2(4)
C28B C27B C32B C31B -0.9(4)
C14B C27B C32B C31B 175.3(3)
C30B C31B C32B C27B -0.2(4)
C9C C1C C2C C3C -0.1(4)
C11C C1C C2C C3C -176.7(2)
C1C C2C C3C C4C 2.6(4)
C2C C3C C4C C10C -2.1(4)
C2C C3C C4C C21C 178.9(3)
C10C C5C C6C C7C 0.6(4)
C5C C6C C7C C8C 2.3(4)
C6C C7C C8C C9C -1.4(4)
C7C C8C C9C C10C -2.2(4)
C7C C8C C9C C1C 175.4(2)
C2C C1C C9C C10C -2.8(4)
C11C C1C C9C C10C 173.8(2)
C2C C1C C9C C8C 179.5(3)
C11C C1C C9C C8C -3.9(4)
C6C C5C C10C C9C -4.3(4)
C6C C5C C10C C4C 180.0(2)
C8C C9C C10C C5C 5.0(4)
C1C C9C C10C C5C -172.7(2)
C8C C9C C10C C4C -179.1(2)
C1C C9C C10C C4C 3.2(4)
C3C C4C C10C C5C 175.0(3)
C21C C4C C10C C5C -6.1(4)
C3C C4C C10C C9C -0.8(4)
C21C C4C C10C C9C 178.2(2)
C2C C1C C11C C12C 69.6(3)
C9C C1C C11C C12C -107.0(3)
C2C C1C C11C C19C -109.4(3)
C9C C1C C11C C19C 74.0(3)
C19C C11C C12C C13C 3.7(4)
C1C C11C C12C C13C -175.4(2)
C11C C12C C13C C14C -1.0(4)
C12C C13C C14C C20C -3.2(4)
C12C C13C C14C C27C 175.8(2)
C20C C15C C16C C17C 0.6(4)
C15C C16C C17C C18C -2.5(4)
C16C C17C C18C C19C 0.8(4)
C12C C11C C19C C18C 178.2(2)
C1C C11C C19C C18C -2.8(4)
C12C C11C C19C C20C -2.0(4)
C1C C11C C19C C20C 177.0(2)
C17C C18C C19C C11C -177.4(2)
C17C C18C C19C C20C 2.7(4)
C16C C15C C20C C19C 2.9(4)
C16C C15C C20C C14C -179.3(2)
C11C C19C C20C C15C 175.7(2)
C18C C19C C20C C15C -4.5(4)
C11C C19C C20C C14C -2.2(4)
C18C C19C C20C C14C 177.6(2)
C13C C14C C20C C15C -173.1(2)
C27C C14C C20C C15C 7.9(4)
C13C C14C C20C C19C 4.8(4)
C27C C14C C20C C19C -174.2(2)
C3C C4C C21C C26C 131.0(3)
C10C C4C C21C C26C -48.0(4)
C3C C4C C21C C22C -45.5(4)
C10C C4C C21C C22C 135.5(3)
C26C C21C C22C C23C 1.1(4)
C4C C21C C22C C23C 177.7(3)
C21C C22C C23C C24C -1.0(5)
C22C C23C C24C C25C 1.0(5)
C23C C24C C25C C26C -1.0(4)
C24C C25C C26C C21C 1.1(4)
C22C C21C C26C C25C -1.1(4)
C4C C21C C26C C25C -177.6(3)
C13C C14C C27C C32C 48.4(4)
C20C C14C C27C C32C -132.6(3)
C13C C14C C27C C28C -129.2(3)
C20C C14C C27C C28C 49.8(4)
C32C C27C C28C C29C -0.4(4)
C14C C27C C28C C29C 177.3(3)
C27C C28C C29C C30C 1.7(4)
C28C C29C C30C C31C -1.1(5)
C29C C30C C31C C32C -0.8(4)
C30C C31C C32C C27C 2.1(4)
C28C C27C C32C C31C -1.5(4)
C14C C27C C32C C31C -179.2(3)
C9D C1D C2D C3D 0.0(4)
C11D C1D C2D C3D 175.8(2)
C1D C2D C3D C4D -1.7(4)
C2D C3D C4D C10D 2.6(4)
C2D C3D C4D C21D -177.6(2)
C10D C5D C6D C7D 0.0(4)
C5D C6D C7D C8D -0.5(4)
C6D C7D C8D C9D 0.5(4)
C7D C8D C9D C10D -0.2(4)
C7D C8D C9D C1D 179.1(2)
C2D C1D C9D C10D 0.7(4)
C11D C1D C9D C10D -174.9(2)
C2D C1D C9D C8D -178.5(2)
C11D C1D C9D C8D 5.9(4)
C6D C5D C10D C9D 0.4(4)
C6D C5D C10D C4D -179.3(3)
C8D C9D C10D C5D -0.3(4)
C1D C9D C10D C5D -179.5(2)
C8D C9D C10D C4D 179.4(2)
C1D C9D C10D C4D 0.1(4)
C3D C4D C10D C5D 177.9(3)
C21D C4D C10D C5D -2.0(4)
C3D C4D C10D C9D -1.7(4)
C21D C4D C10D C9D 178.4(2)
C2D C1D C11D C12D -65.3(3)
C9D C1D C11D C12D 110.2(3)
C2D C1D C11D C19D 109.7(3)
C9D C1D C11D C19D -74.7(3)
C19D C11D C12D C13D 0.6(4)
C1D C11D C12D C13D 175.8(2)
C11D C12D C13D C14D 0.0(4)
C12D C13D C14D C20D -0.9(4)
C12D C13D C14D C27D -179.1(2)
C20D C15D C16D C17D -2.2(4)
C15D C16D C17D C18D 0.7(4)
C16D C17D C18D C19D 0.8(4)
C17D C18D C19D C20D -0.8(4)
C17D C18D C19D C11D -178.6(2)
C12D C11D C19D C20D -0.4(4)
C1D C11D C19D C20D -175.4(2)
C12D C11D C19D C18D 177.4(2)
C1D C11D C19D C18D 2.4(4)
C18D C19D C20D C15D -0.7(4)
C11D C19D C20D C15D 177.2(2)
C18D C19D C20D C14D -178.3(2)
C11D C19D C20D C14D -0.5(4)
C16D C15D C20D C19D 2.2(4)
C16D C15D C20D C14D 179.8(2)
C13D C14D C20D C19D 1.1(4)
C27D C14D C20D C19D 179.3(2)
C13D C14D C20D C15D -176.5(2)
C27D C14D C20D C15D 1.7(4)
C3D C4D C21D C26D -56.3(4)
C10D C4D C21D C26D 123.5(3)
C3D C4D C21D C22D 118.0(3)
C10D C4D C21D C22D -62.2(4)
C26D C21D C22D C23D 0.3(4)
C4D C21D C22D C23D -174.1(3)
C21D C22D C23D C24D -1.8(4)
C22D C23D C24D C25D 1.4(5)
C23D C24D C25D C26D 0.4(5)
C22D C21D C26D C25D 1.6(5)
C4D C21D C26D C25D 176.0(3)
C24D C25D C26D C21D -2.0(5)
C13D C14D C27D C28D -134.4(3)
C20D C14D C27D C28D 47.4(4)
C13D C14D C27D C32D 45.5(4)
C20D C14D C27D C32D -132.7(3)
C32D C27D C28D C29D 2.1(4)
C14D C27D C28D C29D -178.0(2)
C27D C28D C29D C30D -1.0(4)
C28D C29D C30D C31D -0.5(4)
C29D C30D C31D C32D 0.8(4)
C30D C31D C32D C27D 0.3(4)
C28D C27D C32D C31D -1.7(4)
C14D C27D C32D C31D 178.4(2)
